data_1536454
loop_
_publ_author_name
'Dion, M.'
'Ganne, M.'
'Tournoux, M.'
'Ravez, J.'

_publ_section_title
;
 Cs Eu Na Nb5 O15: Premier membre d'une nouvelle famille ferroelectrique
;
_journal_name_full 'Journal of Solid State Chemistry'
_journal_page_first 422
_journal_page_last 429
_journal_volume 53
_journal_year 1984
_chemical_formula_sum 'Cs Eu Na Nb5 O15'
_chemical_name_systematic 'Cs Eu Na (Nb5 O15)'
_space_group_IT_number 26
_symmetry_space_group_name_Hall 'P 2c -2'
_symmetry_space_group_name_H-M 'P m c 21'
_cell_angle_alpha 90
_cell_angle_beta 90
_cell_angle_gamma 90
_cell_formula_units_Z 2
_cell_length_a 7.623
_cell_length_b 10.479
_cell_length_c 7.855
_cell_volume 627.469
_citation_journal_id_ASTM JSSCBI
_cod_data_source_file Dion_JSSCBI_1984_642.cif
_cod_data_source_block Cs1Eu1Na1Nb5O15
_cod_original_cell_volume 627.4686
_cod_original_formula_sum 'Cs1 Eu1 Na1 Nb5 O15'
_cod_database_code 1536454

loop_
_symmetry_equiv_pos_as_xyz
x,y,z
-x,-y,z+1/2
-x,y,z
x,-y,z+1/2

loop_
_atom_site_label
_atom_site_type_symbol
_atom_site_fract_x
_atom_site_fract_y
_atom_site_fract_z
_atom_site_occupancy
_atom_site_U_iso_or_equiv
O3 O-2 0.27 0.1638 0.7231 1 0.0
O6 O-2 0.5 0.1396 0.4451 1 0.0
Cs1 Cs+1 0 0.50247 0.2268 1 0.0
Na1 Na+1 0 0.01695 0.72055 0.25 0.0
O9 O-2 0.1892 0 -0.0246 1 0.0
Na2 Na+1 0.5 -0.0072 0.2215 0.75 0.0
O1 O-2 0.305 0.3694 -0.0168 1 0.0
O8 O-2 0 0.2212 0.514 1 0.0
O5 O-2 0.5 0.1404 -0.003 1 0.0
Eu2 Eu+3 0.5 -0.0072 0.2215 0.25 0.0
Eu1 Eu+3 0 0.01695 0.72055 0.75 0.0
O7 O-2 0 0.2214 -0.065 1 0.0
Nb3 Nb+5 0.25281 0.19408 -0.02618 1 0.0
Nb2 Nb+5 0.25288 0.19436 0.4699 1 0.0
O4 O-2 0.2102 0.1728 0.2212 1 0.0
Nb1 Nb+5 0.5 0.50065 0 1 0.0
O10 O-2 0.5 0.5052 0.228 1 0.0
O2 O-2 0.315 0.3673 0.4725 1 0.0
